data_7220288
loop_
_publ_author_name
'Yang, Liu'
'Qin, Chao'
'Song, Bai-Qiao'
'Li, Xiao'
'Wang, Chun-Gang'
'Su, Zhong-Min'

_publ_section_title
;
 Syntheses, structures, magnetic and luminescence properties of a series
 of coordination polymers constructed from 1,4-naphthalenedicarboxylate
 and N-donor ligands
;
_journal_issue 24
_journal_name_full CrystEngComm
_journal_page_first 4517
_journal_paper_doi 10.1039/C5CE00539F
_journal_volume 17
_journal_year 2015
_chemical_formula_sum 'C44 H29 Cd2 N4 O8.5'
_chemical_formula_weight 974.51
_chemical_name_systematic
;
 ?
;
_space_group_IT_number 2
_symmetry_cell_setting triclinic
_symmetry_space_group_name_Hall '-P 1'
_symmetry_space_group_name_H-M 'P -1'
_atom_sites_solution_hydrogens geom
_atom_sites_solution_primary direct
_atom_sites_solution_secondary difmap
_audit_creation_method SHELXL-97
_audit_update_record
;
2015-05-05 deposited with the CCDC.
2015-05-07 downloaded from the CCDC.
;
_cell_angle_alpha 82.660(5)
_cell_angle_beta 84.841(5)
_cell_angle_gamma 82.541(5)
_cell_formula_units_Z 2
_cell_length_a 11.057(5)
_cell_length_b 12.600(5)
_cell_length_c 13.982(5)
_cell_measurement_temperature 293(2)
_cell_volume 1910.3(13)
_computing_structure_refinement 'SHELXL-97 (Sheldrick, 2008)'
_diffrn_ambient_temperature 293(2)
_diffrn_measured_fraction_theta_full 0.996
_diffrn_measured_fraction_theta_max 0.996
_diffrn_radiation_monochromator graphite
_diffrn_radiation_source 'fine-focus sealed tube'
_diffrn_radiation_type MoK\a
_diffrn_radiation_wavelength 0.71069
_diffrn_reflns_av_R_equivalents 0.0318
_diffrn_reflns_av_sigmaI/netI 0.0561
_diffrn_reflns_limit_h_max 12
_diffrn_reflns_limit_h_min -13
_diffrn_reflns_limit_k_max 14
_diffrn_reflns_limit_k_min -14
_diffrn_reflns_limit_l_max 9
_diffrn_reflns_limit_l_min -16
_diffrn_reflns_number 11015
_diffrn_reflns_theta_full 25.00
_diffrn_reflns_theta_max 25.00
_diffrn_reflns_theta_min 1.64
_exptl_absorpt_coefficient_mu 1.177
_exptl_absorpt_correction_T_max 0.7902
_exptl_absorpt_correction_T_min 0.7495
_exptl_crystal_colour colorless
_exptl_crystal_density_diffrn 1.694
_exptl_crystal_density_method 'not measured'
_exptl_crystal_description block
_exptl_crystal_F_000 970
_exptl_crystal_size_max 0.26
_exptl_crystal_size_mid 0.24
_exptl_crystal_size_min 0.21
_refine_diff_density_max 0.448
_refine_diff_density_min -0.575
_refine_diff_density_rms 0.088
_refine_ls_extinction_method none
_refine_ls_goodness_of_fit_ref 1.029
_refine_ls_hydrogen_treatment constr
_refine_ls_matrix_type full
_refine_ls_number_parameters 532
_refine_ls_number_reflns 6695
_refine_ls_number_restraints 6
_refine_ls_restrained_S_all 1.032
_refine_ls_R_factor_all 0.0538
_refine_ls_R_factor_gt 0.0357
_refine_ls_shift/su_max 0.000
_refine_ls_shift/su_mean 0.000
_refine_ls_structure_factor_coef Fsqd
_refine_ls_weighting_details 'calc w=1/[\s^2^(Fo^2^)+(0.0405P)^2^+0.5408P] where P=(Fo^2^+2Fc^2^)/3'
_refine_ls_weighting_scheme calc
_refine_ls_wR_factor_gt 0.0845
_refine_ls_wR_factor_ref 0.0930
_reflns_number_gt 5103
_reflns_number_total 6695
_reflns_threshold_expression >2\s(I)
_cod_data_source_file c5ce00539f2.cif
_cod_data_source_block 1
_cod_depositor_comments 'Adding full bibliography for 7220288--7220292.cif.'
_cod_original_formula_sum 'C44 H29 Cd2 N4 O8.50'
_cod_database_code 7220288

loop_
_symmetry_equiv_pos_as_xyz
'x, y, z'
'-x, -y, -z'

loop_
_atom_site_label
_atom_site_type_symbol
_atom_site_fract_x
_atom_site_fract_y
_atom_site_fract_z
_atom_site_U_iso_or_equiv
_atom_site_adp_type
_atom_site_occupancy
_atom_site_symmetry_multiplicity
_atom_site_calc_flag
_atom_site_refinement_flags
Cd1 Cd 0.63337(3) 0.10447(3) -0.03086(2) 0.02932(11) Uani 1 1 d .
Cd2 Cd -0.12045(3) 0.39748(3) 0.46986(2) 0.03117(11) Uani 1 1 d .
N1 N -0.3053(3) 0.3625(4) 0.4169(3) 0.0435(10) Uani 1 1 d .
N2 N -0.2656(3) 0.3793(3) 0.6013(3) 0.0353(9) Uani 1 1 d .
N3 N 0.7769(3) 0.1041(3) -0.1615(3) 0.0370(9) Uani 1 1 d .
N4 N 0.8184(3) 0.1447(3) 0.0162(3) 0.0373(9) Uani 1 1 d .
O1 O 0.5452(3) 0.1719(3) 0.1113(2) 0.0519(10) Uani 1 1 d .
O2 O 0.4825(3) 0.2600(3) -0.0232(2) 0.0512(10) Uani 1 1 d .
O3 O -0.0110(3) 0.2784(3) 0.3634(3) 0.0648(11) Uani 1 1 d .
O4 O -0.0122(3) 0.4509(3) 0.3209(2) 0.0511(9) Uani 1 1 d .
O5 O 0.1678(3) 0.4244(3) 0.5221(2) 0.0457(9) Uani 1 1 d .
O6 O 0.0146(3) 0.3267(3) 0.5745(3) 0.0560(10) Uani 1 1 d .
O7 O 0.5047(3) 0.0690(3) 0.8656(2) 0.0406(8) Uani 1 1 d .
O8 O 0.3256(3) 0.0603(3) 0.9525(2) 0.0407(8) Uani 1 1 d .
C1 C 0.3907(4) 0.0912(4) 0.8775(3) 0.0317(10) Uani 1 1 d .
C2 C 0.3254(3) 0.1575(4) 0.7975(3) 0.0288(10) Uani 1 1 d .
C3 C 0.2643(4) 0.2569(4) 0.8123(3) 0.0333(10) Uani 1 1 d .
H3 H 0.2644 0.2821 0.8720 0.040 Uiso 1 1 calc R
C4 C 0.2020(4) 0.3207(4) 0.7384(3) 0.0343(11) Uani 1 1 d .
H4 H 0.1635 0.3887 0.7493 0.041 Uiso 1 1 calc R
C5 C 0.1965(4) 0.2854(4) 0.6509(3) 0.0300(10) Uani 1 1 d .
C6 C 0.1194(4) 0.3508(4) 0.5761(3) 0.0381(12) Uani 1 1 d .
C7 C 0.2597(4) 0.1827(4) 0.6326(3) 0.0293(10) Uani 1 1 d .
C8 C 0.3256(4) 0.1185(3) 0.7059(3) 0.0274(10) Uani 1 1 d .
C9 C 0.3837(4) 0.0147(4) 0.6876(4) 0.0440(13) Uani 1 1 d .
H9 H 0.4234 -0.0301 0.7362 0.053 Uiso 1 1 calc R
C10 C 0.3813(5) -0.0193(5) 0.5995(4) 0.0583(16) Uani 1 1 d .
H10 H 0.4208 -0.0867 0.5879 0.070 Uiso 1 1 calc R
C11 C 0.3200(5) 0.0462(5) 0.5259(4) 0.0552(15) Uani 1 1 d .
H11 H 0.3204 0.0223 0.4657 0.066 Uiso 1 1 calc R
C12 C 0.2605(4) 0.1435(4) 0.5415(3) 0.0436(12) Uani 1 1 d .
H12 H 0.2194 0.1855 0.4921 0.052 Uiso 1 1 calc R
C13 C 0.0289(4) 0.3561(4) 0.3112(4) 0.0377(11) Uani 1 1 d .
C14 C 0.1358(4) 0.3315(4) 0.2390(3) 0.0290(10) Uani 1 1 d .
C15 C 0.2095(4) 0.2366(4) 0.2597(3) 0.0340(10) Uani 1 1 d .
H15 H 0.1875 0.1892 0.3131 0.041 Uiso 1 1 calc R
C16 C 0.3167(4) 0.2090(4) 0.2030(3) 0.0314(10) Uani 1 1 d .
H16 H 0.3644 0.1439 0.2193 0.038 Uiso 1 1 calc R
C17 C 0.3527(4) 0.2765(4) 0.1237(3) 0.0302(10) Uani 1 1 d .
C18 C 0.4687(4) 0.2354(4) 0.0666(3) 0.0337(11) Uani 1 1 d .
C19 C 0.2782(4) 0.3759(3) 0.0963(3) 0.0300(10) Uani 1 1 d .
C20 C 0.1673(4) 0.4024(3) 0.1548(3) 0.0293(10) Uani 1 1 d .
C21 C 0.0921(5) 0.4992(4) 0.1245(4) 0.0450(13) Uani 1 1 d .
H21 H 0.0195 0.5182 0.1607 0.054 Uiso 1 1 calc R
C22 C 0.1246(5) 0.5647(5) 0.0434(4) 0.0583(16) Uani 1 1 d .
H22 H 0.0730 0.6266 0.0239 0.070 Uiso 1 1 calc R
C23 C 0.2344(5) 0.5395(4) -0.0105(4) 0.0591(16) Uani 1 1 d .
H23 H 0.2565 0.5858 -0.0648 0.071 Uiso 1 1 calc R
C24 C 0.3092(5) 0.4489(4) 0.0151(4) 0.0451(13) Uani 1 1 d .
H24 H 0.3826 0.4342 -0.0214 0.054 Uiso 1 1 calc R
C25 C 0.8350(5) 0.1593(4) 0.1052(4) 0.0484(13) Uani 1 1 d .
H25 H 0.7668 0.1655 0.1491 0.058 Uiso 1 1 calc R
C26 C 0.9477(5) 0.1658(4) 0.1371(4) 0.0522(14) Uani 1 1 d .
H26 H 0.9558 0.1768 0.2006 0.063 Uiso 1 1 calc R
C27 C 1.0478(5) 0.1554(4) 0.0717(5) 0.0546(15) Uani 1 1 d .
H27 H 1.1255 0.1590 0.0907 0.066 Uiso 1 1 calc R
C28 C 1.0329(4) 0.1397(4) -0.0211(4) 0.0456(13) Uani 1 1 d .
H28 H 1.1000 0.1321 -0.0658 0.055 Uiso 1 1 calc R
C29 C 0.9159(4) 0.1354(3) -0.0475(4) 0.0350(11) Uani 1 1 d .
C30 C 0.8920(4) 0.1184(4) -0.1475(4) 0.0364(11) Uani 1 1 d .
C31 C 0.9816(5) 0.1171(5) -0.2229(4) 0.0577(16) Uani 1 1 d .
H31 H 1.0612 0.1264 -0.2123 0.069 Uiso 1 1 calc R
C32 C 0.9539(6) 0.1023(6) -0.3129(5) 0.074(2) Uani 1 1 d .
H32 H 1.0138 0.1021 -0.3641 0.089 Uiso 1 1 calc R
C33 C 0.8358(6) 0.0877(5) -0.3270(4) 0.0665(18) Uani 1 1 d .
H33 H 0.8147 0.0769 -0.3876 0.080 Uiso 1 1 calc R
C34 C 0.7508(5) 0.0893(5) -0.2506(4) 0.0515(14) Uani 1 1 d .
H34 H 0.6710 0.0797 -0.2603 0.062 Uiso 1 1 calc R
C35 C -0.2408(5) 0.3871(4) 0.6921(3) 0.0444(12) Uani 1 1 d .
H35 H -0.1628 0.4006 0.7033 0.053 Uiso 1 1 calc R
C36 C -0.3265(5) 0.3758(5) 0.7693(4) 0.0515(14) Uani 1 1 d .
H36 H -0.3063 0.3804 0.8317 0.062 Uiso 1 1 calc R
C37 C -0.4404(5) 0.3579(5) 0.7533(4) 0.0584(16) Uani 1 1 d .
H37 H -0.4997 0.3511 0.8045 0.070 Uiso 1 1 calc R
C38 C -0.4682(5) 0.3499(5) 0.6596(4) 0.0505(14) Uani 1 1 d .
H38 H -0.5455 0.3355 0.6477 0.061 Uiso 1 1 calc R
C39 C -0.3790(4) 0.3636(4) 0.5845(3) 0.0356(11) Uani 1 1 d .
C40 C -0.4028(4) 0.3604(4) 0.4819(3) 0.0349(11) Uani 1 1 d .
C41 C -0.5181(4) 0.3559(5) 0.4522(4) 0.0497(14) Uani 1 1 d .
H41 H -0.5858 0.3562 0.4969 0.060 Uiso 1 1 calc R
C42 C -0.5317(5) 0.3508(5) 0.3561(4) 0.0619(17) Uani 1 1 d .
H42 H -0.6087 0.3481 0.3352 0.074 Uiso 1 1 calc R
C43 C -0.4326(5) 0.3498(6) 0.2923(4) 0.0696(19) Uani 1 1 d .
H43 H -0.4401 0.3442 0.2275 0.084 Uiso 1 1 calc R
C44 C -0.3207(5) 0.3573(6) 0.3241(4) 0.0651(18) Uani 1 1 d .
H44 H -0.2531 0.3588 0.2795 0.078 Uiso 1 1 calc R
O1W O 0.9216(12) 0.0893(10) -0.5580(9) 0.135(4) Uani 0.50 1 d PU

loop_
_atom_site_aniso_label
_atom_site_aniso_U_11
_atom_site_aniso_U_22
_atom_site_aniso_U_33
_atom_site_aniso_U_23
_atom_site_aniso_U_13
_atom_site_aniso_U_12
Cd1 0.01647(17) 0.0417(2) 0.02921(19) -0.00558(15) -0.00036(13) -0.00085(13)
Cd2 0.01734(17) 0.0434(2) 0.03054(19) 0.00064(15) 0.00007(13) -0.00134(14)
N1 0.025(2) 0.072(3) 0.037(2) -0.018(2) -0.0009(18) -0.009(2)
N2 0.024(2) 0.046(2) 0.036(2) -0.0051(19) -0.0016(17) -0.0072(17)
N3 0.029(2) 0.045(2) 0.037(2) -0.0091(19) 0.0017(18) -0.0046(18)
N4 0.025(2) 0.042(2) 0.046(2) -0.0079(19) -0.0060(18) -0.0065(17)
O1 0.0333(19) 0.066(2) 0.047(2) -0.0029(18) 0.0039(16) 0.0203(18)
O2 0.045(2) 0.067(2) 0.035(2) -0.0105(18) 0.0091(16) 0.0118(18)
O3 0.055(2) 0.054(2) 0.081(3) -0.018(2) 0.036(2) -0.0111(19)
O4 0.051(2) 0.049(2) 0.046(2) -0.0070(17) 0.0155(17) 0.0095(17)
O5 0.050(2) 0.0389(19) 0.0393(19) 0.0102(16) 0.0085(17) 0.0045(16)
O6 0.0255(19) 0.073(3) 0.064(2) 0.025(2) -0.0183(17) -0.0072(17)
O7 0.0186(16) 0.065(2) 0.0376(18) -0.0088(16) -0.0082(14) 0.0035(15)
O8 0.0309(18) 0.050(2) 0.0333(18) 0.0107(15) -0.0001(15) 0.0069(15)
C1 0.026(2) 0.039(3) 0.031(2) -0.007(2) -0.005(2) -0.001(2)
C2 0.012(2) 0.041(3) 0.032(2) 0.000(2) -0.0043(18) -0.0007(18)
C3 0.027(2) 0.040(3) 0.034(3) -0.006(2) -0.005(2) -0.006(2)
C4 0.028(2) 0.033(3) 0.038(3) -0.002(2) -0.001(2) 0.0031(19)
C5 0.017(2) 0.037(3) 0.033(2) 0.007(2) 0.0008(18) -0.0066(18)
C6 0.034(3) 0.042(3) 0.034(3) -0.002(2) -0.001(2) 0.009(2)
C7 0.018(2) 0.043(3) 0.026(2) -0.001(2) -0.0025(18) -0.0008(19)
C8 0.017(2) 0.035(2) 0.030(2) -0.0028(19) -0.0026(18) -0.0033(18)
C9 0.040(3) 0.045(3) 0.044(3) -0.007(2) -0.010(2) 0.011(2)
C10 0.063(4) 0.051(3) 0.059(4) -0.018(3) -0.010(3) 0.017(3)
C11 0.064(4) 0.065(4) 0.040(3) -0.018(3) -0.012(3) -0.002(3)
C12 0.041(3) 0.059(3) 0.030(3) -0.002(2) -0.009(2) 0.000(2)
C13 0.024(2) 0.045(3) 0.046(3) -0.014(2) -0.001(2) -0.004(2)
C14 0.017(2) 0.040(3) 0.030(2) -0.010(2) -0.0001(18) -0.0027(18)
C15 0.028(2) 0.040(3) 0.035(3) -0.006(2) -0.003(2) -0.005(2)
C16 0.023(2) 0.033(2) 0.037(3) -0.005(2) -0.0027(19) 0.0047(19)
C17 0.023(2) 0.038(3) 0.031(2) -0.010(2) -0.0044(19) -0.0016(19)
C18 0.025(2) 0.043(3) 0.035(3) -0.013(2) 0.003(2) -0.005(2)
C19 0.030(2) 0.034(2) 0.026(2) -0.0099(19) -0.0004(19) -0.0015(19)
C20 0.025(2) 0.032(2) 0.031(2) -0.0072(19) -0.0044(19) -0.0013(18)
C21 0.043(3) 0.042(3) 0.046(3) -0.008(2) -0.004(2) 0.012(2)
C22 0.065(4) 0.049(3) 0.054(4) 0.000(3) -0.011(3) 0.017(3)
C23 0.080(4) 0.046(3) 0.042(3) 0.009(3) 0.011(3) 0.004(3)
C24 0.044(3) 0.045(3) 0.041(3) -0.002(2) 0.010(2) 0.001(2)
C25 0.033(3) 0.061(4) 0.054(3) -0.013(3) -0.009(2) -0.006(2)
C26 0.052(3) 0.052(3) 0.058(4) -0.006(3) -0.020(3) -0.013(3)
C27 0.034(3) 0.044(3) 0.089(5) -0.002(3) -0.024(3) -0.011(2)
C28 0.025(3) 0.040(3) 0.071(4) -0.001(3) -0.006(3) -0.004(2)
C29 0.024(2) 0.026(2) 0.054(3) -0.005(2) 0.001(2) -0.0029(18)
C30 0.027(3) 0.032(3) 0.050(3) -0.006(2) 0.006(2) -0.009(2)
C31 0.036(3) 0.078(4) 0.063(4) -0.022(3) 0.019(3) -0.022(3)
C32 0.060(4) 0.101(5) 0.065(4) -0.026(4) 0.034(3) -0.035(4)
C33 0.070(4) 0.090(5) 0.050(4) -0.027(3) 0.018(3) -0.045(4)
C34 0.040(3) 0.071(4) 0.048(3) -0.016(3) 0.005(3) -0.021(3)
C35 0.039(3) 0.060(3) 0.035(3) -0.004(2) -0.002(2) -0.011(2)
C36 0.055(4) 0.068(4) 0.032(3) -0.004(3) -0.001(3) -0.014(3)
C37 0.053(4) 0.081(4) 0.042(3) -0.008(3) 0.018(3) -0.022(3)
C38 0.033(3) 0.075(4) 0.047(3) -0.012(3) 0.009(2) -0.023(3)
C39 0.027(3) 0.041(3) 0.038(3) -0.001(2) 0.003(2) -0.008(2)
C40 0.022(2) 0.042(3) 0.043(3) -0.010(2) -0.004(2) -0.006(2)
C41 0.030(3) 0.069(4) 0.054(3) -0.012(3) -0.004(2) -0.016(3)
C42 0.037(3) 0.085(5) 0.071(4) -0.026(4) -0.021(3) -0.006(3)
C43 0.057(4) 0.108(5) 0.052(4) -0.026(4) -0.021(3) -0.011(4)
C44 0.040(3) 0.117(5) 0.044(3) -0.030(4) -0.002(3) -0.010(3)
O1W 0.163(8) 0.115(7) 0.128(8) -0.016(6) 0.033(7) -0.046(7)

loop_
_atom_type_symbol
_atom_type_description
_atom_type_scat_dispersion_real
_atom_type_scat_dispersion_imag
_atom_type_scat_source
C C 0.0033 0.0016 'International Tables Vol C Tables 4.2.6.8 and 6.1.1.4'
N N 0.0061 0.0033 'International Tables Vol C Tables 4.2.6.8 and 6.1.1.4'
O O 0.0106 0.0060 'International Tables Vol C Tables 4.2.6.8 and 6.1.1.4'
Cd Cd -0.8075 1.2024 'International Tables Vol C Tables 4.2.6.8 and 6.1.1.4'
H H 0.0000 0.0000 'International Tables Vol C Tables 4.2.6.8 and 6.1.1.4'

loop_
_geom_angle_atom_site_label_1
_geom_angle_atom_site_label_2
_geom_angle_atom_site_label_3
_geom_angle
_geom_angle_site_symmetry_1
_geom_angle_site_symmetry_3
O8 Cd1 O7 99.48(12) 2_656 1_554
O8 Cd1 N3 102.71(12) 2_656 .
O7 Cd1 N3 85.26(13) 1_554 .
O8 Cd1 N4 87.80(13) 2_656 .
O7 Cd1 N4 155.90(13) 1_554 .
N3 Cd1 N4 70.69(14) . .
O8 Cd1 O1 91.53(12) 2_656 .
O7 Cd1 O1 116.80(12) 1_554 .
N3 Cd1 O1 151.62(14) . .
N4 Cd1 O1 85.68(13) . .
O8 Cd1 O2 138.98(11) 2_656 .
O7 Cd1 O2 80.29(12) 1_554 .
N3 Cd1 O2 118.03(13) . .
N4 Cd1 O2 109.09(13) . .
O1 Cd1 O2 54.55(11) . .
O8 Cd1 C18 113.83(13) 2_656 .
O7 Cd1 C18 96.08(12) 1_554 .
N3 Cd1 C18 142.58(14) . .
N4 Cd1 C18 101.95(13) . .
O1 Cd1 C18 27.43(12) . .
O2 Cd1 C18 27.76(12) . .
O6 Cd2 O5 110.87(14) . 2_566
O6 Cd2 N2 85.34(13) . .
O5 Cd2 N2 84.53(12) 2_566 .
O6 Cd2 N1 139.76(15) . .
O5 Cd2 N1 98.37(14) 2_566 .
N2 Cd2 N1 70.16(13) . .
O6 Cd2 O4 108.09(13) . .
O5 Cd2 O4 84.88(12) 2_566 .
N2 Cd2 O4 165.24(12) . .
N1 Cd2 O4 101.32(13) . .
O6 Cd2 O3 85.82(15) . .
O5 Cd2 O3 139.29(13) 2_566 .
N2 Cd2 O3 135.07(14) . .
N1 Cd2 O3 89.64(14) . .
O4 Cd2 O3 54.42(13) . .
O6 Cd2 C13 95.12(14) . .
O5 Cd2 C13 112.04(14) 2_566 .
N2 Cd2 C13 161.80(14) . .
N1 Cd2 C13 98.93(13) . .
O4 Cd2 C13 27.27(13) . .
O3 Cd2 C13 27.43(13) . .
C44 N1 C40 119.1(4) . .
C44 N1 Cd2 122.7(3) . .
C40 N1 Cd2 117.7(3) . .
C39 N2 C35 118.9(4) . .
C39 N2 Cd2 118.4(3) . .
C35 N2 Cd2 122.6(3) . .
C30 N3 C34 118.6(4) . .
C30 N3 Cd1 118.4(3) . .
C34 N3 Cd1 123.0(3) . .
C25 N4 C29 118.7(4) . .
C25 N4 Cd1 123.3(3) . .
C29 N4 Cd1 117.2(3) . .
C18 O1 Cd1 92.1(3) . .
C18 O2 Cd1 88.7(3) . .
C13 O3 Cd2 90.7(3) . .
C13 O4 Cd2 91.6(3) . .
C6 O5 Cd2 125.4(3) . 2_566
C6 O6 Cd2 126.5(3) . .
C1 O7 Cd1 122.9(3) . 1_556
C1 O8 Cd1 120.6(3) . 2_656
O7 C1 O8 125.0(4) . .
O7 C1 C2 118.3(4) . .
O8 C1 C2 116.7(4) . .
C3 C2 C8 119.9(4) . .
C3 C2 C1 119.5(4) . .
C8 C2 C1 120.6(4) . .
C2 C3 C4 120.7(4) . .
C2 C3 H3 119.7 . .
C4 C3 H3 119.7 . .
C5 C4 C3 121.5(4) . .
C5 C4 H4 119.3 . .
C3 C4 H4 119.3 . .
C4 C5 C7 119.4(4) . .
C4 C5 C6 120.4(4) . .
C7 C5 C6 120.1(4) . .
O6 C6 O5 127.0(4) . .
O6 C6 C5 116.2(4) . .
O5 C6 C5 116.8(4) . .
C8 C7 C12 118.5(4) . .
C8 C7 C5 119.7(4) . .
C12 C7 C5 121.8(4) . .
C7 C8 C9 118.8(4) . .
C7 C8 C2 118.8(4) . .
C9 C8 C2 122.3(4) . .
C10 C9 C8 120.3(5) . .
C10 C9 H9 119.8 . .
C8 C9 H9 119.8 . .
C9 C10 C11 120.7(5) . .
C9 C10 H10 119.7 . .
C11 C10 H10 119.7 . .
C12 C11 C10 120.7(5) . .
C12 C11 H11 119.6 . .
C10 C11 H11 119.6 . .
C11 C12 C7 120.9(5) . .
C11 C12 H12 119.6 . .
C7 C12 H12 119.6 . .
O4 C13 O3 122.0(4) . .
O4 C13 C14 120.3(5) . .
O3 C13 C14 117.5(4) . .
O4 C13 Cd2 61.1(2) . .
O3 C13 Cd2 61.9(3) . .
C14 C13 Cd2 166.3(3) . .
C15 C14 C20 119.0(4) . .
C15 C14 C13 116.6(4) . .
C20 C14 C13 124.4(4) . .
C14 C15 C16 122.0(4) . .
C14 C15 H15 119.0 . .
C16 C15 H15 119.0 . .
C17 C16 C15 121.0(4) . .
C17 C16 H16 119.5 . .
C15 C16 H16 119.5 . .
C16 C17 C19 120.0(4) . .
C16 C17 C18 115.7(4) . .
C19 C17 C18 124.1(4) . .
O1 C18 O2 121.8(4) . .
O1 C18 C17 117.2(4) . .
O2 C18 C17 120.8(4) . .
O1 C18 Cd1 60.5(2) . .
O2 C18 Cd1 63.6(2) . .
C17 C18 Cd1 160.6(3) . .
C24 C19 C17 123.1(4) . .
C24 C19 C20 118.6(4) . .
C17 C19 C20 118.3(4) . .
C21 C20 C14 122.8(4) . .
C21 C20 C19 117.5(4) . .
C14 C20 C19 119.7(4) . .
C22 C21 C20 121.2(5) . .
C22 C21 H21 119.4 . .
C20 C21 H21 119.4 . .
C21 C22 C23 120.4(5) . .
C21 C22 H22 119.8 . .
C23 C22 H22 119.8 . .
C24 C23 C22 120.8(5) . .
C24 C23 H23 119.6 . .
C22 C23 H23 119.6 . .
C23 C24 C19 121.3(5) . .
C23 C24 H24 119.3 . .
C19 C24 H24 119.3 . .
N4 C25 C26 123.7(5) . .
N4 C25 H25 118.2 . .
C26 C25 H25 118.2 . .
C27 C26 C25 117.6(5) . .
C27 C26 H26 121.2 . .
C25 C26 H26 121.2 . .
C28 C27 C26 119.8(5) . .
C28 C27 H27 120.1 . .
C26 C27 H27 120.1 . .
C27 C28 C29 118.9(5) . .
C27 C28 H28 120.6 . .
C29 C28 H28 120.6 . .
N4 C29 C28 121.4(5) . .
N4 C29 C30 116.5(4) . .
C28 C29 C30 122.1(4) . .
N3 C30 C31 120.6(5) . .
N3 C30 C29 116.4(4) . .
C31 C30 C29 123.0(4) . .
C32 C31 C30 120.3(5) . .
C32 C31 H31 119.9 . .
C30 C31 H31 119.9 . .
C31 C32 C33 119.0(5) . .
C31 C32 H32 120.5 . .
C33 C32 H32 120.5 . .
C34 C33 C32 118.7(5) . .
C34 C33 H33 120.6 . .
C32 C33 H33 120.6 . .
N3 C34 C33 122.9(5) . .
N3 C34 H34 118.6 . .
C33 C34 H34 118.6 . .
N2 C35 C36 122.3(5) . .
N2 C35 H35 118.8 . .
C36 C35 H35 118.8 . .
C37 C36 C35 119.1(5) . .
C37 C36 H36 120.4 . .
C35 C36 H36 120.4 . .
C36 C37 C38 119.5(5) . .
C36 C37 H37 120.3 . .
C38 C37 H37 120.3 . .
C39 C38 C37 119.0(5) . .
C39 C38 H38 120.5 . .
C37 C38 H38 120.5 . .
N2 C39 C38 121.1(4) . .
N2 C39 C40 116.6(4) . .
C38 C39 C40 122.3(4) . .
N1 C40 C41 120.4(4) . .
N1 C40 C39 116.5(4) . .
C41 C40 C39 123.2(4) . .
C42 C41 C40 119.4(5) . .
C42 C41 H41 120.3 . .
C40 C41 H41 120.3 . .
C43 C42 C41 119.5(5) . .
C43 C42 H42 120.2 . .
C41 C42 H42 120.2 . .
C42 C43 C44 119.3(5) . .
C42 C43 H43 120.4 . .
C44 C43 H43 120.4 . .
N1 C44 C43 122.3(5) . .
N1 C44 H44 118.8 . .
C43 C44 H44 118.8 . .

loop_
_geom_bond_atom_site_label_1
_geom_bond_atom_site_label_2
_geom_bond_distance
_geom_bond_site_symmetry_2
Cd1 O8 2.232(3) 2_656
Cd1 O7 2.241(3) 1_554
Cd1 N3 2.309(4) .
Cd1 N4 2.339(4) .
Cd1 O1 2.343(3) .
Cd1 O2 2.410(3) .
Cd1 C18 2.691(4) .
Cd2 O6 2.208(3) .
Cd2 O5 2.252(3) 2_566
Cd2 N2 2.337(4) .
Cd2 N1 2.347(4) .
Cd2 O4 2.372(3) .
Cd2 O3 2.389(4) .
Cd2 C13 2.708(5) .
N1 C44 1.335(6) .
N1 C40 1.347(6) .
N2 C39 1.340(6) .
N2 C35 1.342(6) .
N3 C30 1.343(6) .
N3 C34 1.345(6) .
N4 C25 1.313(6) .
N4 C29 1.338(6) .
O1 C18 1.240(5) .
O2 C18 1.254(5) .
O3 C13 1.248(6) .
O4 C13 1.241(6) .
O5 C6 1.263(6) .
O5 Cd2 2.252(3) 2_566
O6 C6 1.238(6) .
O7 C1 1.255(5) .
O7 Cd1 2.241(3) 1_556
O8 C1 1.266(5) .
O8 Cd1 2.232(3) 2_656
C1 C2 1.491(6) .
C2 C3 1.375(6) .
C2 C8 1.429(6) .
C3 C4 1.400(6) .
C3 H3 0.9300 .
C4 C5 1.364(6) .
C4 H4 0.9300 .
C5 C7 1.430(6) .
C5 C6 1.502(6) .
C7 C8 1.416(6) .
C7 C12 1.423(6) .
C8 C9 1.424(6) .
C9 C10 1.358(7) .
C9 H9 0.9300 .
C10 C11 1.401(7) .
C10 H10 0.9300 .
C11 C12 1.347(7) .
C11 H11 0.9300 .
C12 H12 0.9300 .
C13 C14 1.511(6) .
C14 C15 1.370(6) .
C14 C20 1.430(6) .
C15 C16 1.395(6) .
C15 H15 0.9300 .
C16 C17 1.371(6) .
C16 H16 0.9300 .
C17 C19 1.435(6) .
C17 C18 1.517(6) .
C19 C24 1.414(6) .
C19 C20 1.437(6) .
C20 C21 1.424(6) .
C21 C22 1.364(7) .
C21 H21 0.9300 .
C22 C23 1.392(7) .
C22 H22 0.9300 .
C23 C24 1.348(7) .
C23 H23 0.9300 .
C24 H24 0.9300 .
C25 C26 1.377(7) .
C25 H25 0.9300 .
C26 C27 1.375(8) .
C26 H26 0.9300 .
C27 C28 1.365(8) .
C27 H27 0.9300 .
C28 C29 1.387(6) .
C28 H28 0.9300 .
C29 C30 1.492(7) .
C30 C31 1.381(7) .
C31 C32 1.362(8) .
C31 H31 0.9300 .
C32 C33 1.377(8) .
C32 H32 0.9300 .
C33 C34 1.359(7) .
C33 H33 0.9300 .
C34 H34 0.9300 .
C35 C36 1.377(7) .
C35 H35 0.9300 .
C36 C37 1.350(7) .
C36 H36 0.9300 .
C37 C38 1.391(7) .
C37 H37 0.9300 .
C38 C39 1.385(6) .
C38 H38 0.9300 .
C39 C40 1.488(6) .
C40 C41 1.386(6) .
C41 C42 1.377(7) .
C41 H41 0.9300 .
C42 C43 1.349(8) .
C42 H42 0.9300 .
C43 C44 1.370(7) .
C43 H43 0.9300 .
C44 H44 0.9300 .
